data_1558876
loop_
_publ_author_name
'Cadman, Laura K.'
'Mahon, Mary F.'
'Burrows, Andrew D.'

_publ_section_title
;
 Inclusion of viologen cations leads to switchable metal-organic
 frameworks.
;
_journal_name_full 'Faraday discussions'
_journal_page_first 414
_journal_page_last 430
_journal_paper_doi 10.1039/c9fd00137a
_journal_volume 225
_journal_year 2021
_chemical_formula_moiety '0.25(C128 H64 O64 Zn12), 1.4(C3 H7 N1 O1), 0.9(C14 H18 N2), 0.7(O1)'
_chemical_formula_sum 'C49.2 H46.78 N3.4 O18.7 Zn3'
_chemical_formula_weight 1180.99
_space_group_crystal_system monoclinic
_space_group_IT_number 15
_space_group_name_Hall '-C 2yc'
_space_group_name_H-M_alt 'C 1 2/c 1'
_atom_sites_solution_hydrogens geom
_atom_sites_solution_primary iterative
_audit_creation_date 2017-01-12
_audit_creation_method
;
Olex2 1.2
(compiled 2017.01.04 svn.r3372 for OlexSys, GUI svn.r5289)
;
_audit_update_record
;
2019-12-04 deposited with the CCDC.	2020-08-19 downloaded from the CCDC.
;
_cell_angle_alpha 90
_cell_angle_beta 102.534(2)
_cell_angle_gamma 90
_cell_formula_units_Z 4
_cell_length_a 32.6406(6)
_cell_length_b 9.63384(16)
_cell_length_c 18.4404(4)
_cell_measurement_reflns_used 12148
_cell_measurement_temperature 150.01(10)
_cell_measurement_theta_max 72.5940
_cell_measurement_theta_min 4.7730
_cell_volume 5660.47(19)
_computing_cell_refinement 'CrysAlisPro 1.171.38.41 (Rigaku OD, 2015)'
_computing_data_collection 'CrysAlisPro 1.171.38.41 (Rigaku OD, 2015)'
_computing_data_reduction 'CrysAlisPro 1.171.38.41 (Rigaku OD, 2015)'
_computing_molecular_graphics 'Olex2 (Dolomanov et al., 2009)'
_computing_publication_material 'Olex2 (Dolomanov et al., 2009)'
_computing_structure_refinement 'ShelXL (Sheldrick, 2015)'
_computing_structure_solution 'olex2.solve (Bourhis et al., 2015)'
_diffrn_ambient_environment N~2~
_diffrn_ambient_temperature 150.01(10)
_diffrn_detector 'CCD plate'
_diffrn_detector_area_resol_mean 8.1150
_diffrn_detector_type EosS2
_diffrn_measured_fraction_theta_full 0.999
_diffrn_measured_fraction_theta_max 0.989
_diffrn_measurement_device 'four-circle diffractometer'
_diffrn_measurement_device_type 'SuperNova, Dual, Cu at zero, EosS2'
_diffrn_measurement_method '\w scans'
_diffrn_radiation_monochromator mirror
_diffrn_radiation_probe x-ray
_diffrn_radiation_type CuK\a
_diffrn_radiation_wavelength 1.54184
_diffrn_reflns_av_R_equivalents 0.0437
_diffrn_reflns_av_unetI/netI 0.0523
_diffrn_reflns_Laue_measured_fraction_full 0.999
_diffrn_reflns_Laue_measured_fraction_max 0.989
_diffrn_reflns_limit_h_max 39
_diffrn_reflns_limit_h_min -40
_diffrn_reflns_limit_k_max 11
_diffrn_reflns_limit_k_min -11
_diffrn_reflns_limit_l_max 22
_diffrn_reflns_limit_l_min -22
_diffrn_reflns_number 26374
_diffrn_reflns_point_group_measured_fraction_full 0.999
_diffrn_reflns_point_group_measured_fraction_max 0.989
_diffrn_reflns_theta_full 67.684
_diffrn_reflns_theta_max 72.870
_diffrn_reflns_theta_min 4.796
_diffrn_source 'micro-focus sealed X-ray tube'
_diffrn_source_type 'SuperNova (Cu) X-ray Source'
_exptl_absorpt_coefficient_mu 2.091
_exptl_absorpt_correction_T_max 1.00000
_exptl_absorpt_correction_T_min 0.77967
_exptl_absorpt_correction_type multi-scan
_exptl_absorpt_process_details
;
CrysAlisPro 1.171.38.41 (Rigaku Oxford Diffraction, 2015)
Empirical absorption correction using spherical harmonics,
 implemented in SCALE3 ABSPACK scaling algorithm.
;
_exptl_crystal_colour yellow
_exptl_crystal_density_diffrn 1.386
_exptl_crystal_description block
_exptl_crystal_F_000 2422
_exptl_crystal_size_max 0.091
_exptl_crystal_size_mid 0.068
_exptl_crystal_size_min 0.034
_platon_squeeze_details
;
TITL
CELL   32.6406    9.6338   18.4404     90.00    102.53     90.00
SPGR C2/c
# Solvent Accessible Volume =       522
# Note: Atoms in Void as Cxxx and Qxxx all others
C101 0.541 0.472 0.033 !       6.39 eA-3
C102 0.454 0.354 0.713 !       4.20 eA-3
Q103 0.545 0.428 0.187 !       3.04 eA-3
Q104 0.081 0.228 0.858 !       1.34 eA-3
Q105 0.103 0.377 0.208 !       1.22 eA-3
Q106 0.603 0.058 0.952 !       1.06 eA-3
Q107 0.563 0.280 0.944 !       0.99 eA-3
Q108 0.125 0.191 0.884 !       0.97 eA-3
Q109 0.876 0.474 0.322 !       0.87 eA-3
Q110 0.111 0.279 0.851 !       0.84 eA-3
Q111 0.883 0.501 0.981 !       0.83 eA-3
Q112 0.946 0.125 0.639 !       0.83 eA-3
Q113 0.384 0.122 0.347 !       0.82 eA-3
Q114 0.384 0.318-0.003 !       0.82 eA-3
Q115 0.029 0.205 0.826 !       0.82 eA-3
Q116 0.624 0.191 0.952 !       0.81 eA-3
Q117 0.900 0.184 0.589 !       0.77 eA-3
C118 0.959 0.122 0.308 !       0.75 eA-3
Q119 0.328 0.039 0.113 !       0.74 eA-3
Q120 0.991 0.338 0.471 !       0.74 eA-3
Q121 0.638 0.323 0.468 !       0.73 eA-3
Q122 0.670 0.090 0.651 !       0.73 eA-3
Q123 0.661 0.028 0.644 !       0.73 eA-3
Q124 0.146 0.184 0.368 !       0.72 eA-3
Q125 0.646 0.684 0.368 !       0.72 eA-3
Q126 0.231 0.072 0.263 !       0.72 eA-3
Q127 0.866 0.115 0.551 !       0.71 eA-3
Q128 0.227 0.153 0.406 !       0.71 eA-3
Q129 0.349 0.215 0.501 !       0.69 eA-3
Q130 0.147 0.191 0.400 !       0.68 eA-3
Q131 0.407 0.349 0.068 !       0.68 eA-3
Q132 0.150 0.156 0.548 !       0.66 eA-3
Q133 0.859 0.066 0.264 !       0.65 eA-3
Q134 0.584 0.193 0.917 !       0.64 eA-3
Q135 0.045 0.101 0.801 !       0.64 eA-3
Q136 0.687 0.117 0.979 !       0.63 eA-3
Q137 0.962 0.336 0.815 !       0.61 eA-3
Q138 0.669 0.033 0.174 !       0.60 eA-3
Q139 0.723 0.245 0.002 !       0.60 eA-3
Q140 0.343 0.223 0.465 !       0.59 eA-3
Q141 0.359 0.127 0.293 !       0.57 eA-3
Q142 0.039 0.423 0.017 !       0.57 eA-3
Q143 0.679 0.203 0.965 !       0.57 eA-3
Q144 0.837 0.155 0.048 !       0.55 eA-3
Q145 0.814 0.053 0.875 !       0.54 eA-3
C146 0.500 0.342 0.744 !       0.54 eA-3
Q147 0.214 0.122 0.569 !       0.53 eA-3
Q148 0.553 0.046 0.250 !       0.51 eA-3
Q149 0.649 0.147 0.653 !       0.51 eA-3
Q150 0.373 0.079 0.294 !       0.51 eA-3
Q151 0.789 0.457 0.564 !       0.51 eA-3
Q152 0.860 0.154 0.049 !       0.50 eA-3
Q153 0.852 0.292 0.069 !       0.50 eA-3
;
_refine_diff_density_max 0.711
_refine_diff_density_min -0.697
_refine_diff_density_rms 0.102
_refine_ls_extinction_method none
_refine_ls_goodness_of_fit_ref 1.031
_refine_ls_hydrogen_treatment constr
_refine_ls_matrix_type full
_refine_ls_number_parameters 463
_refine_ls_number_reflns 26374
_refine_ls_number_restraints 153
_refine_ls_restrained_S_all 1.037
_refine_ls_R_factor_all 0.0698
_refine_ls_R_factor_gt 0.0568
_refine_ls_shift/su_max 0.000
_refine_ls_shift/su_mean 0.000
_refine_ls_structure_factor_coef Fsqd
_refine_ls_weighting_details 'w=1/[\s^2^(Fo^2^)+(0.0827P)^2^+23.4221P] where P=(Fo^2^+2Fc^2^)/3'
_refine_ls_weighting_scheme calc
_refine_ls_wR_factor_gt 0.1495
_refine_ls_wR_factor_ref 0.1597
_reflns_Friedel_coverage 0.000
_reflns_number_gt 21569
_reflns_number_total 26374
_reflns_threshold_expression 'I > 2\s(I)'
_cod_data_source_file c9fd00137a2.cif
_cod_data_source_block s16lkc12_sq-7-prime
_cod_depositor_comments 'Adding full bibliography for 1558875--1558878.cif.'
_cod_original_cell_volume 5660.48(19)
_cod_original_formula_sum 'C49.20 H46.78 N3.40 O18.70 Zn3'
_cod_database_code 1558876
_shelxl_version_number 2014-3
_shelx_space_group_comment
;
The symmetry employed for this shelxl refinement is uniquely defined
by the following loop, which should always be used as a source of
symmetry information in preference to the above space-group names.
They are only intended as comments.
;
_olex2_refinement_description
;
1. Fixed Uiso
 At 1.2 times of:
  All C(H) groups, All C(H,H) groups
 At 1.5 times of:
  All C(H,H,H) groups
2. Restrained distances
 N2-C26 \\sim N2-C27 \\sim C28-C27 \\sim C28-C24 \\sim C25-C24 \\sim C26-C25
\\sim C22-C21 \\sim C21-C20 
 C20-C19 \\sim N1-C19 \\sim N1-C23 \\sim C23-C22
 with sigma of 0.1
 N2-C29 \\sim N1-C18
 with sigma of 0.005
 N3-C33 \\sim N3-C32 \\sim N4-C35 \\sim N4-C36
 with sigma of 0.005
 N3-C31 \\sim N4-C34
 with sigma of 0.005
 O10-C34 \\sim O9-C31
 with sigma of 0.005
 C36-C35 \\sim C33-C32
 with sigma of 0.005
 C34-C36 \\sim C33-C31
 with sigma of 0.005
3. Restrained planarity
 C34, O10, C36, N4, C35
 with sigma of 0.1
 O9, N3, C32, C31, C33
 with sigma of 0.1
4. Uiso/Uaniso restraints and constraints
C34 \\sim O10 \\sim C36 \\sim N4 \\sim C35: within 2A with sigma of 0.01 and
sigma for terminal atoms of 0.005
O9 \\sim N3 \\sim C32 \\sim C31 \\sim C33: within 2A with sigma of 0.01 and
sigma for terminal atoms of 0.005
C21 \\sim C20 \\sim C19 \\sim C23 \\sim C22: within 2A with sigma of 0.005 and
sigma for terminal atoms of 0.005
Uanis(N2) = Uanis(N3)
5. Others
 Fixed Sof: O9(0.35) N3(0.35) C31(0.35) H31(0.35) C32(0.35) H32A(0.35)
 H32B(0.35) H32C(0.35) C33(0.35) H33A(0.35) H33B(0.35) H33C(0.35) O10(0.35)
 N4(0.35) C34(0.35) H34(0.35) C35(0.35) H35A(0.35) H35B(0.35) H35C(0.35)
 C36(0.35) H36A(0.35) H36B(0.35) H36C(0.35) N1(0.45) N2(0.45) C27(0.45)
 H27(0.45) C28(0.45) H28(0.45) C24(0.45) C25(0.45) H25(0.45) C26(0.45)
 H26(0.45) C17(0.45) H17A(0.45) H17B(0.45) H17C(0.45) C18(0.45) H18A(0.45)
 H18B(0.45) C19(0.45) H19(0.45) C20(0.45) H20(0.45) C21(0.45) C22(0.45)
 H22(0.45) C23(0.45) H23(0.45) C29(0.45) H29A(0.45) H29B(0.45) C30(0.45)
 H30A(0.45) H30B(0.45) H30C(0.45) O11(0.35)
6.a Secondary CH2 refined with riding coordinates:
 C18(H18A,H18B), C29(H29A,H29B)
6.b Aromatic/amide H refined with riding coordinates:
 C3(H3), C4(H4), C6(H6), C7(H7), C11(H11), C12(H12), C15(H15), C16(H16),
 C31(H31), C34(H34), C27(H27), C28(H28), C25(H25), C26(H26), C19(H19), C20(H20),
  C22(H22), C23(H23)
6.c Fitted hexagon refined as free rotating group:
 N2(C27,C28,C24,C25,C26)
6.d Idealised Me refined as rotating group:
 C32(H32A,H32B,H32C), C33(H33A,H33B,H33C), C35(H35A,H35B,H35C), C36(H36A,H36B,
 H36C), C17(H17A,H17B,H17C), C30(H30A,H30B,H30C)
;
_platon_squeeze_void_probe_radius 1.20

loop_
_space_group_symop_operation_xyz
'x, y, z'
'-x, y, -z+1/2'
'x+1/2, y+1/2, z'
'-x+1/2, y+1/2, -z+1/2'
'-x, -y, -z'
'x, -y, z-1/2'
'-x+1/2, -y+1/2, -z'
'x+1/2, -y+1/2, z-1/2'

loop_
_atom_site_label
_atom_site_type_symbol
_atom_site_fract_x
_atom_site_fract_y
_atom_site_fract_z
_atom_site_U_iso_or_equiv
_atom_site_adp_type
_atom_site_occupancy
_atom_site_site_symmetry_order
_atom_site_calc_flag
_atom_site_refinement_flags_posn
_atom_site_refinement_flags_adp
_atom_site_refinement_flags_occupancy
_atom_site_disorder_assembly
_atom_site_disorder_group
Zn1 Zn 0.35167(2) -0.20403(6) 0.04285(3) 0.01553(17) Uani 1 1 d . . . . .
Zn2 Zn 0.2500 -0.2500 0.0000 0.0133(2) Uani 1 2 d S T P . .
O1 O 0.27730(10) -0.3215(3) 0.10394(17) 0.0234(7) Uani 1 1 d . . . . .
O2 O 0.34788(10) -0.3157(3) 0.12887(17) 0.0231(7) Uani 1 1 d . . . . .
O3 O 0.28251(10) -0.6178(3) 0.44691(17) 0.0226(7) Uani 1 1 d . . . . .
O4 O 0.34869(10) -0.6855(3) 0.45191(18) 0.0283(8) Uani 1 1 d . . . . .
O5 O 0.29917(9) -0.0928(3) 0.01038(17) 0.0183(7) Uani 1 1 d . . . . .
O6 O 0.32445(12) 0.0149(3) 0.1173(2) 0.0403(10) Uani 1 1 d . . . . .
O7 O 0.39701(14) -0.0758(5) 0.0350(3) 0.0648(15) Uani 1 1 d . . . . .
O8 O 0.43504(16) -0.2658(6) 0.0653(3) 0.0796(17) Uani 1 1 d . . . . .
C1 C 0.31241(14) -0.3446(4) 0.1433(3) 0.0184(10) Uani 1 1 d . . . . .
C2 C 0.31371(14) -0.4153(4) 0.2167(2) 0.0193(10) Uani 1 1 d . . . . .
C3 C 0.35154(15) -0.4565(5) 0.2617(3) 0.0277(12) Uani 1 1 d . . . . .
H3 H 0.3771 -0.4390 0.2468 0.033 Uiso 1 1 calc R . . . .
C4 C 0.35203(15) -0.5227(5) 0.3280(3) 0.0264(11) Uani 1 1 d . . . . .
H4 H 0.3780 -0.5517 0.3583 0.032 Uiso 1 1 calc R . . . .
C5 C 0.31475(14) -0.5475(5) 0.3508(3) 0.0205(10) Uani 1 1 d . . . . .
C6 C 0.27734(14) -0.5044(5) 0.3066(3) 0.0241(11) Uani 1 1 d . . . . .
H6 H 0.2518 -0.5198 0.3222 0.029 Uiso 1 1 calc R . . . .
C7 C 0.27664(14) -0.4392(5) 0.2400(3) 0.0240(11) Uani 1 1 d . . . . .
H7 H 0.2506 -0.4103 0.2098 0.029 Uiso 1 1 calc R . . . .
C8 C 0.31510(14) -0.6231(4) 0.4223(3) 0.0195(10) Uani 1 1 d . . . . .
C9 C 0.30092(15) 0.0112(5) 0.0560(3) 0.0220(10) Uani 1 1 d . . . . .
C10 C 0.27332(14) 0.1332(4) 0.0269(3) 0.0191(10) Uani 1 1 d . . . . .
C11 C 0.26925(15) 0.2416(4) 0.0749(3) 0.0234(11) Uani 1 1 d . . . . .
H11 H 0.2825 0.2357 0.1260 0.028 Uiso 1 1 calc R . . . .
C12 C 0.25403(14) 0.1422(5) -0.0479(3) 0.0226(10) Uani 1 1 d . . . . .
H12 H 0.2568 0.0683 -0.0806 0.027 Uiso 1 1 calc R . . . .
C13 C 0.4301(2) -0.1410(8) 0.0434(4) 0.0556(19) Uani 1 1 d . . . . .
C14 C 0.46662(19) -0.0671(7) 0.0212(4) 0.0517(18) Uani 1 1 d . . . . .
C15 C 0.5053(2) -0.1302(7) 0.0325(4) 0.065(2) Uani 1 1 d . . . . .
H15 H 0.5094 -0.2196 0.0546 0.078 Uiso 1 1 calc R . . . .
C16 C 0.4616(2) 0.0624(7) -0.0112(4) 0.064(2) Uani 1 1 d . . . . .
H16 H 0.4349 0.1062 -0.0192 0.077 Uiso 1 1 calc R . . . .
O9 O 0.5349(5) 0.336(2) 0.3288(10) 0.099(6) Uani 0.35 1 d D U . A 2
N3 N 0.5969(5) 0.3324(16) 0.4038(8) 0.051(3) Uani 0.35 1 d D U . A 2
C31 C 0.5608(8) 0.360(3) 0.3850(17) 0.091(7) Uani 0.35 1 d D U . A 2
H31 H 0.5502 0.4114 0.4210 0.109 Uiso 0.35 1 calc R . . A 2
C32 C 0.6168(7) 0.270(2) 0.3560(11) 0.072(5) Uani 0.35 1 d D U . A 2
H32A H 0.6203 0.1708 0.3682 0.109 Uiso 0.35 1 calc GR . . A 2
H32B H 0.6444 0.3125 0.3598 0.109 Uiso 0.35 1 calc GR . . A 2
H32C H 0.6002 0.2804 0.3052 0.109 Uiso 0.35 1 calc GR . . A 2
C33 C 0.6187(7) 0.362(3) 0.4723(12) 0.073(5) Uani 0.35 1 d D U . A 2
H33A H 0.6290 0.2764 0.4983 0.109 Uiso 0.35 1 calc GR . . A 2
H33B H 0.6005 0.4112 0.4998 0.109 Uiso 0.35 1 calc GR . . A 2
H33C H 0.6426 0.4218 0.4689 0.109 Uiso 0.35 1 calc GR . . A 2
O10 O 0.4270(6) -0.097(2) 0.2723(10) 0.092(5) Uani 0.35 1 d D U . B 2
N4 N 0.3814(8) 0.020(3) 0.307(3) 0.115(8) Uani 0.35 1 d D U . B 2
C34 C 0.3922(7) -0.087(3) 0.2828(13) 0.085(6) Uani 0.35 1 d D U . B 2
H34 H 0.3731 -0.1624 0.2721 0.102 Uiso 0.35 1 calc R . . B 2
C35 C 0.4058(9) 0.134(3) 0.325(2) 0.112(9) Uani 0.35 1 d D U . B 2
H35A H 0.4041 0.1655 0.3746 0.168 Uiso 0.35 1 calc GR . . B 2
H35B H 0.3960 0.2074 0.2887 0.168 Uiso 0.35 1 calc GR . . B 2
H35C H 0.4350 0.1103 0.3243 0.168 Uiso 0.35 1 calc GR . . B 2
C36 C 0.3408(7) 0.031(3) 0.3111(16) 0.121(8) Uani 0.35 1 d D U . B 2
H36A H 0.3228 -0.0012 0.2647 0.181 Uiso 0.35 1 calc GR . . B 2
H36B H 0.3344 0.1289 0.3193 0.181 Uiso 0.35 1 calc GR . . B 2
H36C H 0.3357 -0.0249 0.3526 0.181 Uiso 0.35 1 calc GR . . B 2
N1 N 0.6190(5) 0.0145(16) 0.2046(13) 0.046(4) Uani 0.45 1 d D . . C -1
N2 N 0.4157(2) 0.2984(10) 0.1275(6) 0.051(3) Uani 0.45 1 d D . . C -1
C27 C 0.4503(3) 0.3831(8) 0.1280(7) 0.074(8) Uani 0.45 1 d DG . . C -1
H27 H 0.4463 0.4772 0.1128 0.089 Uiso 0.45 1 calc R . . C -1
C28 C 0.4906(3) 0.3300(9) 0.1508(7) 0.055(4) Uani 0.45 1 d DG . . C -1
H28 H 0.5142 0.3878 0.1512 0.066 Uiso 0.45 1 calc R . . C -1
C24 C 0.4964(2) 0.1922(9) 0.1731(5) 0.047(4) Uani 0.45 1 d DG . . C -1
C25 C 0.4618(3) 0.1076(7) 0.1725(5) 0.048(4) Uani 0.45 1 d DG . . C -1
H25 H 0.4658 0.0134 0.1878 0.057 Uiso 0.45 1 calc R . . C -1
C26 C 0.4215(2) 0.1607(9) 0.1498(5) 0.047(3) Uani 0.45 1 d DG . . C -1
H26 H 0.3979 0.1028 0.1494 0.056 Uiso 0.45 1 calc R . . C -1
C17 C 0.6616(4) -0.1197(16) 0.1480(8) 0.052(4) Uani 0.45 1 d . . . C -1
H17A H 0.6896 -0.1608 0.1538 0.078 Uiso 0.45 1 calc GR . . C -1
H17B H 0.6569 -0.0535 0.1066 0.078 Uiso 0.45 1 calc GR . . C -1
H17C H 0.6404 -0.1932 0.1376 0.078 Uiso 0.45 1 calc GR . . C -1
C18 C 0.6587(4) -0.0514(15) 0.2128(9) 0.052(4) Uani 0.45 1 d D . . C -1
H18A H 0.6813 0.0190 0.2250 0.062 Uiso 0.45 1 calc R . . C -1
H18B H 0.6626 -0.1187 0.2543 0.062 Uiso 0.45 1 calc R . . C -1
C19 C 0.5922(5) -0.044(2) 0.2434(10) 0.052(4) Uani 0.45 1 d D U . C -1
H19 H 0.6009 -0.1195 0.2764 0.063 Uiso 0.45 1 calc R . . C -1
C20 C 0.5484(5) 0.0138(16) 0.2321(8) 0.054(3) Uani 0.45 1 d D U . C -1
H20 H 0.5281 -0.0270 0.2554 0.065 Uiso 0.45 1 calc R . . C -1
C21 C 0.5389(4) 0.1288(13) 0.1865(7) 0.038(3) Uani 0.45 1 d D U . C -1
C22 C 0.5707(4) 0.1799(14) 0.1566(8) 0.039(3) Uani 0.45 1 d D U . C -1
H22 H 0.5643 0.2593 0.1257 0.047 Uiso 0.45 1 calc R . . C -1
C23 C 0.6095(5) 0.1312(16) 0.1659(10) 0.036(3) Uani 0.45 1 d D U . C -1
H23 H 0.6300 0.1782 0.1454 0.043 Uiso 0.45 1 calc R . . C -1
C29 C 0.3753(4) 0.3523(14) 0.0953(10) 0.053(4) Uani 0.45 1 d D . . C -1
H29A H 0.3751 0.4533 0.1048 0.064 Uiso 0.45 1 calc R . . C -1
H29B H 0.3543 0.3086 0.1196 0.064 Uiso 0.45 1 calc R . . C -1
C30 C 0.3630(4) 0.3279(18) 0.0148(9) 0.048(4) Uani 0.45 1 d . . . C -1
H30A H 0.3631 0.2280 0.0050 0.071 Uiso 0.45 1 calc GR . . C -1
H30B H 0.3830 0.3743 -0.0099 0.071 Uiso 0.45 1 calc GR . . C -1
H30C H 0.3348 0.3653 -0.0042 0.071 Uiso 0.45 1 calc GR . . C -1
O11 O 0.5432(5) 0.4153(13) 0.1787(9) 0.088(5) Uani 0.35 1 d . . . D 2

loop_
_atom_site_aniso_label
_atom_site_aniso_U_11
_atom_site_aniso_U_22
_atom_site_aniso_U_33
_atom_site_aniso_U_23
_atom_site_aniso_U_13
_atom_site_aniso_U_12
Zn1 0.0173(3) 0.0130(3) 0.0182(3) -0.0004(2) 0.0081(2) -0.0025(2)
Zn2 0.0156(4) 0.0106(4) 0.0154(4) -0.0001(3) 0.0069(3) 0.0004(3)
O1 0.0250(18) 0.0267(19) 0.0178(18) 0.0046(14) 0.0031(14) -0.0049(14)
O2 0.0238(18) 0.0252(19) 0.0233(18) 0.0068(14) 0.0117(14) 0.0022(14)
O3 0.0277(18) 0.0146(17) 0.031(2) 0.0068(14) 0.0188(15) 0.0005(13)
O4 0.0212(18) 0.039(2) 0.027(2) 0.0146(16) 0.0096(15) 0.0048(15)
O5 0.0191(16) 0.0094(15) 0.0284(19) -0.0013(13) 0.0098(14) -0.0014(12)
O6 0.052(2) 0.021(2) 0.037(2) -0.0066(16) -0.0122(19) 0.0122(17)
O7 0.040(3) 0.070(3) 0.096(4) -0.042(3) 0.039(3) -0.032(2)
O8 0.063(3) 0.090(4) 0.087(4) 0.025(3) 0.020(3) -0.037(3)
C1 0.023(2) 0.010(2) 0.022(3) -0.0016(18) 0.007(2) 0.0009(18)
C2 0.023(2) 0.017(2) 0.019(3) 0.0028(19) 0.007(2) -0.0002(18)
C3 0.020(2) 0.038(3) 0.028(3) 0.014(2) 0.012(2) 0.002(2)
C4 0.020(2) 0.033(3) 0.027(3) 0.013(2) 0.006(2) 0.002(2)
C5 0.022(2) 0.019(2) 0.023(3) 0.0047(19) 0.010(2) 0.0006(19)
C6 0.019(2) 0.031(3) 0.026(3) 0.007(2) 0.011(2) 0.001(2)
C7 0.018(2) 0.031(3) 0.023(3) 0.009(2) 0.004(2) 0.002(2)
C8 0.023(2) 0.014(2) 0.023(3) 0.0004(19) 0.009(2) -0.0024(18)
C9 0.026(3) 0.012(2) 0.029(3) 0.001(2) 0.009(2) 0.0010(19)
C10 0.022(2) 0.008(2) 0.028(3) 0.0004(18) 0.006(2) -0.0013(17)
C11 0.031(3) 0.013(2) 0.024(3) -0.002(2) 0.004(2) -0.001(2)
C12 0.030(3) 0.009(2) 0.030(3) -0.0030(19) 0.009(2) -0.0004(19)
C13 0.051(4) 0.068(5) 0.050(4) -0.014(4) 0.017(3) -0.037(4)
C14 0.033(3) 0.067(5) 0.058(4) 0.002(3) 0.014(3) -0.024(3)
C15 0.044(4) 0.059(5) 0.093(6) 0.016(4) 0.015(4) -0.020(3)
C16 0.030(3) 0.072(5) 0.093(6) 0.012(4) 0.020(4) -0.012(3)
O9 0.066(11) 0.137(13) 0.082(11) -0.043(10) -0.007(9) 0.046(10)
N3 0.029(6) 0.067(6) 0.056(7) -0.020(5) 0.004(5) -0.003(4)
C31 0.055(12) 0.130(13) 0.084(12) -0.035(11) 0.005(10) 0.039(11)
C32 0.051(9) 0.092(11) 0.066(10) -0.008(9) -0.004(9) 0.008(9)
C33 0.056(10) 0.081(11) 0.070(11) -0.026(9) -0.008(9) 0.002(9)
O10 0.092(13) 0.082(12) 0.096(12) -0.020(9) 0.009(11) -0.024(11)
N4 0.091(15) 0.128(16) 0.109(15) -0.064(12) -0.012(13) 0.019(14)
C34 0.080(13) 0.088(13) 0.087(13) -0.027(10) 0.015(11) -0.026(12)
C35 0.099(17) 0.116(18) 0.107(16) -0.060(14) -0.011(15) 0.020(15)
C36 0.090(15) 0.143(17) 0.116(16) -0.076(14) -0.008(14) 0.027(15)
N1 0.043(8) 0.037(8) 0.052(10) 0.015(7) -0.008(7) -0.004(6)
N2 0.029(6) 0.067(6) 0.056(7) -0.020(5) 0.004(5) -0.003(4)
C27 0.030(10) 0.093(16) 0.089(18) 0.039(13) -0.010(11) -0.023(9)
C28 0.041(9) 0.039(9) 0.079(13) 0.004(8) 0.001(8) -0.002(7)
C24 0.042(8) 0.049(9) 0.046(9) -0.003(7) 0.002(7) -0.018(7)
C25 0.036(8) 0.046(9) 0.060(10) -0.011(7) 0.009(7) -0.009(6)
C26 0.049(9) 0.033(8) 0.058(9) -0.014(7) 0.013(7) -0.007(6)
C17 0.045(8) 0.073(11) 0.048(9) 0.019(8) 0.031(7) 0.012(7)
C18 0.040(8) 0.045(9) 0.074(12) 0.028(8) 0.019(8) -0.001(7)
C19 0.038(8) 0.071(10) 0.048(8) 0.006(7) 0.009(7) -0.011(7)
C20 0.050(7) 0.060(8) 0.052(7) 0.001(6) 0.010(6) -0.005(6)
C21 0.039(6) 0.034(6) 0.038(6) 0.000(5) 0.000(5) -0.002(5)
C22 0.041(6) 0.036(6) 0.040(6) 0.001(5) 0.009(5) -0.007(5)
C23 0.048(7) 0.028(6) 0.037(7) 0.000(5) 0.022(6) -0.018(6)
C29 0.044(9) 0.027(8) 0.091(14) -0.006(8) 0.020(9) 0.004(7)
C30 0.024(8) 0.055(10) 0.059(11) 0.027(8) 0.000(7) -0.007(7)
O11 0.117(14) 0.045(9) 0.108(13) -0.002(8) 0.034(11) -0.014(9)

loop_
_atom_type_symbol
_atom_type_description
_atom_type_scat_dispersion_real
_atom_type_scat_dispersion_imag
_atom_type_scat_source
C C 0.0181 0.0091 'International Tables Vol C Tables 4.2.6.8 and 6.1.1.4'
H H 0.0000 0.0000 'International Tables Vol C Tables 4.2.6.8 and 6.1.1.4'
N N 0.0311 0.0180 'International Tables Vol C Tables 4.2.6.8 and 6.1.1.4'
O O 0.0492 0.0322 'International Tables Vol C Tables 4.2.6.8 and 6.1.1.4'
Zn Zn -1.5491 0.6778 'International Tables Vol C Tables 4.2.6.8 and 6.1.1.4'

loop_
_geom_angle_atom_site_label_1
_geom_angle_atom_site_label_2
_geom_angle_atom_site_label_3
_geom_angle
_geom_angle_site_symmetry_1
_geom_angle_site_symmetry_3
_geom_angle_publ_flag
O2 Zn1 O4 113.30(14) . 6_545 ?
O2 Zn1 O5 109.82(12) . . ?
O2 Zn1 O7 126.40(18) . . ?
O4 Zn1 O5 98.85(13) 6_545 . ?
O7 Zn1 O4 100.15(16) . 6_545 ?
O7 Zn1 O5 104.60(17) . . ?
O1 Zn2 O1 180.0 . 7_545 ?
O1 Zn2 O5 89.37(12) . . ?
O1 Zn2 O5 90.63(12) . 7_545 ?
O1 Zn2 O5 90.64(12) 7_545 . ?
O1 Zn2 O5 89.37(12) 7_545 7_545 ?
O3 Zn2 O1 85.81(13) 6_545 7_545 ?
O3 Zn2 O1 85.81(13) 4 . ?
O3 Zn2 O1 94.19(13) 6_545 . ?
O3 Zn2 O1 94.19(13) 4 7_545 ?
O3 Zn2 O3 180.00(16) 6_545 4 ?
O3 Zn2 O5 91.50(11) 4 7_545 ?
O3 Zn2 O5 88.50(11) 4 . ?
O3 Zn2 O5 88.50(11) 6_545 7_545 ?
O3 Zn2 O5 91.50(11) 6_545 . ?
O5 Zn2 O5 180.0 . 7_545 ?
C1 O1 Zn2 140.2(3) . . ?
C1 O2 Zn1 120.9(3) . . ?
C8 O3 Zn2 136.4(3) . 4_545 ?
C8 O4 Zn1 120.1(3) . 6_546 ?
Zn1 O5 Zn2 102.73(12) . . ?
C9 O5 Zn1 107.7(3) . . ?
C9 O5 Zn2 121.2(3) . . ?
C13 O7 Zn1 109.0(4) . . ?
O1 C1 O2 127.4(4) . . ?
O1 C1 C2 116.7(4) . . ?
O2 C1 C2 115.9(4) . . ?
C3 C2 C1 120.9(4) . . ?
C3 C2 C7 119.3(4) . . ?
C7 C2 C1 119.8(4) . . ?
C4 C3 C2 120.1(4) . . ?
C3 C4 C5 120.4(4) . . ?
C4 C5 C8 120.5(4) . . ?
C6 C5 C4 119.3(4) . . ?
C6 C5 C8 120.2(4) . . ?
C7 C6 C5 120.5(4) . . ?
C6 C7 C2 120.4(4) . . ?
O3 C8 O4 126.2(4) . . ?
O3 C8 C5 117.1(4) . . ?
O4 C8 C5 116.7(4) . . ?
O5 C9 C10 115.5(4) . . ?
O6 C9 O5 123.5(4) . . ?
O6 C9 C10 120.9(4) . . ?
C11 C10 C9 119.4(4) . . ?
C12 C10 C9 120.6(4) . . ?
C12 C10 C11 119.9(4) . . ?
C12 C11 C10 119.9(5) 7 . ?
C11 C12 C10 120.2(4) 7 . ?
O7 C13 O8 124.9(6) . . ?
O7 C13 C14 116.4(7) . . ?
O8 C13 C14 118.5(7) . . ?
C15 C14 C13 120.0(7) . . ?
C15 C14 C16 119.1(6) . . ?
C16 C14 C13 120.9(6) . . ?
C14 C15 C16 119.6(6) . 5_655 ?
C14 C16 C15 121.4(6) . 5_655 ?
C31 N3 C32 120(2) . . ?
C31 N3 C33 121.3(19) . . ?
C33 N3 C32 118.6(18) . . ?
N3 C31 O9 132(3) . . ?
C34 N4 C35 125(2) . . ?
C34 N4 C36 117.6(19) . . ?
C36 N4 C35 117(2) . . ?
O10 C34 N4 120(2) . . ?
C19 N1 C18 115.6(15) . . ?
C23 N1 C18 122.3(15) . . ?
C23 N1 C19 122.0(14) . . ?
C27 N2 C26 120.0 . . ?
C27 N2 C29 117.8(9) . . ?
C26 N2 C29 121.7(9) . . ?
C28 C27 N2 120.0 . . ?
C27 C28 C24 120.0 . . ?
C28 C24 C25 120.0 . . ?
C28 C24 C21 120.2(8) . . ?
C25 C24 C21 119.1(8) . . ?
C26 C25 C24 120.0 . . ?
C25 C26 N2 120.0 . . ?
C17 C18 N1 110.6(15) . . ?
N1 C19 C20 118.0(16) . . ?
C21 C20 C19 117.4(14) . . ?
C20 C21 C24 120.5(12) . . ?
C22 C21 C24 123.2(12) . . ?
C22 C21 C20 116.3(12) . . ?
C23 C22 C21 127.4(13) . . ?
C22 C23 N1 118.2(14) . . ?
N2 C29 C30 112.9(13) . . ?

loop_
_geom_bond_atom_site_label_1
_geom_bond_atom_site_label_2
_geom_bond_distance
_geom_bond_site_symmetry_2
_geom_bond_publ_flag
Zn1 O2 1.943(3) . ?
Zn1 O4 1.970(3) 6_545 ?
Zn1 O5 2.000(3) . ?
Zn1 O7 1.957(4) . ?
Zn2 O1 2.050(3) 7_545 ?
Zn2 O1 2.050(3) . ?
Zn2 O3 2.039(3) 6_545 ?
Zn2 O3 2.039(3) 4 ?
Zn2 O5 2.185(3) . ?
Zn2 O5 2.185(3) 7_545 ?
O1 C1 1.236(5) . ?
O2 C1 1.273(5) . ?
O3 Zn2 2.039(3) 4_545 ?
O3 C8 1.245(5) . ?
O4 Zn1 1.970(3) 6_546 ?
O4 C8 1.266(5) . ?
O5 C9 1.302(5) . ?
O6 C9 1.221(6) . ?
O7 C13 1.230(8) . ?
O8 C13 1.267(8) . ?
C1 C2 1.509(6) . ?
C2 C3 1.388(6) . ?
C2 C7 1.389(6) . ?
C3 C4 1.375(6) . ?
C4 C5 1.392(6) . ?
C5 C6 1.378(6) . ?
C5 C8 1.504(6) . ?
C6 C7 1.374(6) . ?
C9 C10 1.507(6) . ?
C10 C11 1.393(6) . ?
C10 C12 1.389(6) . ?
C11 C12 1.383(6) 7 ?
C12 C11 1.383(6) 7 ?
C13 C14 1.519(7) . ?
C14 C15 1.377(8) . ?
C14 C16 1.377(8) . ?
C15 C16 1.391(8) 5_655 ?
C16 C15 1.391(8) 5_655 ?
O9 C31 1.21(2) . ?
N3 C31 1.18(2) . ?
N3 C32 1.347(15) . ?
N3 C33 1.341(16) . ?
O10 C34 1.20(2) . ?
N4 C34 1.20(3) . ?
N4 C35 1.354(17) . ?
N4 C36 1.350(17) . ?
N1 C18 1.421(13) . ?
N1 C19 1.37(2) . ?
N1 C23 1.33(2) . ?
N2 C27 1.3900 . ?
N2 C26 1.3900 . ?
N2 C29 1.422(12) . ?
C27 C28 1.3900 . ?
C28 C24 1.3900 . ?
C24 C25 1.3900 . ?
C24 C21 1.487(14) . ?
C25 C26 1.3900 . ?
C17 C18 1.39(2) . ?
C19 C20 1.51(2) . ?
C20 C21 1.385(17) . ?
C21 C22 1.368(17) . ?
C22 C23 1.33(2) . ?
C29 C30 1.47(2) . ?

loop_
_platon_squeeze_void_nr
_platon_squeeze_void_average_x
_platon_squeeze_void_average_y
_platon_squeeze_void_average_z
_platon_squeeze_void_volume
_platon_squeeze_void_count_electrons
_platon_squeeze_void_content
1 0.000 0.000 -0.006 262 66 ' '
2 0.500 0.500 0.725 262 66 ' '

loop_
_smtbx_masks_void_nr
_smtbx_masks_void_average_x
_smtbx_masks_void_average_y
_smtbx_masks_void_average_z
_smtbx_masks_void_volume
_smtbx_masks_void_count_electrons
_smtbx_masks_void_content
1 0.000 0.000 -0.541 273.7 63.3 ?
2 0.500 0.500 -0.298 273.7 63.3 ?
